data_3000256
loop_
_publ_author_name
'Liss, Klaus-Dieter'
'Harjo, Stefanus'
'Kawasaki, Takuro'
'Aizawa, Kazuya'
'Xu, Pingguang'

_publ_section_title
;
 Anisotropic thermal lattice expansion and crystallographic structure of
 strontium aluminide within Al-10Sr alloy as measured by in-situ neutron
 diffraction
;
_journal_issue TBA
_journal_name_full 'Journal of Alloys and Compounds'
_journal_page_first TBA
_journal_page_last TBA
_journal_paper_doi 10.1016/j.jallcom.2021.159232
_journal_volume TBA
_journal_year 2021
_chemical_formula_sum 'Al4 Sr'
_chemical_name_common 'Aluminum Strontium (4/1)'
_chemical_name_mineral 'Strontium Aluminide'
_chemical_name_systematic 'Aluminum Strontium (4/1)'
_space_group_IT_number 139
_space_group_name_Hall '-I 4 2'
_space_group_name_H-M_alt 'I 4/m m m'
_symmetry_cell_setting tetragonal
_symmetry_space_group_name_H-M 'I 4/m m m'
_audit_creation_date 'Mon Oct 12 15:11:53 PDT 1998'
_audit_creation_method 'Maud, version 2.79'
_audit_update_record 'Tue Jul 16 01:26:44 EDT 2019'
_cell_angle_alpha 90.
_cell_angle_beta 90.
_cell_angle_gamma 90.
_cell_formula_units_Z 2
_cell_length_a 4.48908(48)
_cell_length_b 4.48908(48)
_cell_length_c 11.2064(15)
_cell_measurement_temperature 800
_cell_volume 225.83(5)
_computing_structure_refinement 'Maud, version 2.8'
_refine_ls_d_res_high 5000
_refine_ls_d_res_low 0
_refine_ls_goodness_of_fit_all 0.051850148
_refine_ls_R_factor_all 0.10017986
_refine_ls_wR_factor_all 0.13817361
_reflns_d_resolution_high 50
_reflns_d_resolution_low 0.7
_cod_data_source_file Al4Sr1563254804914.cif
_cod_data_source_block Aluminum_Strontium_(4/1)
_cod_depositor_comments
;Extending hold period by 3 months (from 2019-12-16 to 2020-03-16)

 Releasing structure 3000256 into public domain as published material.
;
_cod_original_cell_volume 225.830(79)
_cod_original_sg_symbol_H-M I4/mmm
_cod_original_formula_sum 'Al4 Sr1'
_cod_database_code 3000256

loop_
_symmetry_equiv_pos_site_id
_symmetry_equiv_pos_as_xyz
0 'x, y, z'
1 '-y, x, z'
2 '-x, -y, z'
3 'y, -x, z'
4 'x, -y, -z'
5 '-x, y, -z'
6 'y, x, -z'
7 '-y, -x, -z'
8 '-x, -y, -z'
9 'y, -x, -z'
10 'x, y, -z'
11 '-y, x, -z'
12 '-x, y, z'
13 'x, -y, z'
14 '-y, -x, z'
15 'y, x, z'
16 'x+0.5, y+0.5, z+0.5'
17 '-y+0.5, x+0.5, z+0.5'
18 '-x+0.5, -y+0.5, z+0.5'
19 'y+0.5, -x+0.5, z+0.5'
20 'x+0.5, -y+0.5, -z+0.5'
21 '-x+0.5, y+0.5, -z+0.5'
22 'y+0.5, x+0.5, -z+0.5'
23 '-y+0.5, -x+0.5, -z+0.5'
24 '-x+0.5, -y+0.5, -z+0.5'
25 'y+0.5, -x+0.5, -z+0.5'
26 'x+0.5, y+0.5, -z+0.5'
27 '-y+0.5, x+0.5, -z+0.5'
28 '-x+0.5, y+0.5, z+0.5'
29 'x+0.5, -y+0.5, z+0.5'
30 '-y+0.5, -x+0.5, z+0.5'
31 'y+0.5, x+0.5, z+0.5'

loop_
_atom_site_label
_atom_site_type_symbol
_atom_site_occupancy
_atom_site_fract_x
_atom_site_fract_y
_atom_site_fract_z
_atom_site_B_iso_or_equiv
_atom_site_calc_flag
Al1_Al Al 1.0 0.0 0.5 0.25 5.405312 .
Al2_Al Al 1.0 0.0 0.0 0.39571825 5.405312 .
Sr1_Sr Sr 1.0 0.0 0.0 0.0 5.405312 .

loop_
_atom_type_symbol
_atom_type_oxidation_number
Al 0
Sr 0
